data_7230871
loop_
_publ_author_name
'Wu, Xiang-Wen'
'Pan, Feng'
'Yin, Shi'
'Ge, Jing-Yuan'
'Jin, Guo-Xia'
'Wang, Peng'
'Ma, Jian-Ping'

_publ_section_title
;
 Solvent-induced structural transformation and magnetic modulation in 1D
 copper(ii) polymers based on a semi-rigid ligand containing
 4-amino-1,2,4-triazole
;
_journal_issue 28
_journal_name_full CrystEngComm
_journal_page_first 3955
_journal_paper_doi 10.1039/C8CE00820E
_journal_volume 20
_journal_year 2018
_chemical_formula_sum 'C20 H24 Br2 Cl2 Cu N6 O2 S'
_chemical_formula_weight 706.77
_space_group_IT_number 33
_space_group_name_Hall 'P 2c -2n'
_space_group_name_H-M_alt 'P n a 21'
_symmetry_cell_setting orthorhombic
_symmetry_space_group_name_Hall 'P 2c -2n'
_symmetry_space_group_name_H-M 'P n a 21'
_atom_sites_solution_hydrogens geom
_atom_sites_solution_primary direct
_atom_sites_solution_secondary difmap
_audit_creation_method SHELXL-97
_audit_update_record
;
2017-11-17 deposited with the CCDC.
2018-06-13 downloaded from the CCDC.
;
_cell_angle_alpha 90.00
_cell_angle_beta 90.00
_cell_angle_gamma 90.00
_cell_formula_units_Z 4
_cell_length_a 8.7520(2)
_cell_length_b 15.3925(3)
_cell_length_c 20.4584(4)
_cell_measurement_reflns_used 3256
_cell_measurement_temperature 100.01(10)
_cell_measurement_theta_max 70.9380
_cell_measurement_theta_min 5.7520
_cell_volume 2756.06(10)
_computing_cell_refinement 'CrysAlisPro 1.171.38.41 (Rigaku OD, 2015)'
_computing_data_collection 'CrysAlisPro 1.171.38.41 (Rigaku OD, 2015)'
_computing_data_reduction 'CrysAlisPro 1.171.38.41 (Rigaku OD, 2015)'
_computing_structure_refinement 'SHELXL-97 (Sheldrick, 1997)'
_computing_structure_solution 'SHELXS-97 (Sheldrick, 1990)'
_diffrn_ambient_environment N~2~
_diffrn_ambient_temperature 100.01(10)
_diffrn_detector 'CCD plate'
_diffrn_detector_area_resol_mean 16.0793
_diffrn_detector_type Eos
_diffrn_measured_fraction_theta_full 0.994
_diffrn_measured_fraction_theta_max 0.994
_diffrn_measurement_device 'four-circle diffractometer'
_diffrn_measurement_device_type 'SuperNova, Dual, Cu at zero, Eos'
_diffrn_measurement_method '\w scans'
_diffrn_radiation_monochromator mirror
_diffrn_radiation_probe x-ray
_diffrn_radiation_type 'Cu K\a'
_diffrn_radiation_wavelength 1.54184
_diffrn_reflns_av_R_equivalents 0.0307
_diffrn_reflns_av_sigmaI/netI 0.0376
_diffrn_reflns_limit_h_max 10
_diffrn_reflns_limit_h_min -10
_diffrn_reflns_limit_k_max 18
_diffrn_reflns_limit_k_min -17
_diffrn_reflns_limit_l_max 24
_diffrn_reflns_limit_l_min -18
_diffrn_reflns_number 6482
_diffrn_reflns_theta_full 67.07
_diffrn_reflns_theta_max 67.07
_diffrn_reflns_theta_min 3.59
_diffrn_source 'micro-focus sealed X-ray tube'
_diffrn_source_type 'SuperNova (Cu) X-ray Source'
_diffrn_standards_decay_% none
_diffrn_standards_interval_count 1.00
_diffrn_standards_interval_time 1.00
_diffrn_standards_number 7323
_exptl_absorpt_coefficient_mu 7.254
_exptl_absorpt_correction_T_max 1.00000
_exptl_absorpt_correction_T_min 0.56971
_exptl_absorpt_correction_type multi-scan
_exptl_absorpt_process_details
;
CrysAlisPro 1.171.38.41 (Rigaku Oxford Diffraction, 2015)
Empirical absorption correction using spherical harmonics,
 implemented in SCALE3 ABSPACK scaling algorithm.
;
_exptl_crystal_colour 'clear light green'
_exptl_crystal_density_diffrn 1.703
_exptl_crystal_density_method 'not measured'
_exptl_crystal_description needle
_exptl_crystal_F_000 1404
_exptl_crystal_size_max 0.230
_exptl_crystal_size_mid 0.060
_exptl_crystal_size_min 0.040
_refine_diff_density_max 0.866
_refine_diff_density_min -0.889
_refine_diff_density_rms 0.117
_refine_ls_abs_structure_details 'Flack H D (1983), Acta Cryst. A39, 876-881'
_refine_ls_abs_structure_Flack 0.00
_refine_ls_extinction_method none
_refine_ls_goodness_of_fit_ref 1.080
_refine_ls_hydrogen_treatment constr
_refine_ls_matrix_type full
_refine_ls_number_parameters 310
_refine_ls_number_reflns 3412
_refine_ls_number_restraints 1
_refine_ls_restrained_S_all 1.080
_refine_ls_R_factor_all 0.0442
_refine_ls_R_factor_gt 0.0405
_refine_ls_shift/su_max 0.000
_refine_ls_shift/su_mean 0.000
_refine_ls_structure_factor_coef Fsqd
_refine_ls_weighting_details 'calc w=1/[\s^2^(Fo^2^)+(0.0638P)^2^+5.0577P] where P=(Fo^2^+2Fc^2^)/3'
_refine_ls_weighting_scheme calc
_refine_ls_wR_factor_gt 0.1083
_refine_ls_wR_factor_ref 0.1107
_reflns_number_gt 3189
_reflns_number_total 3412
_reflns_threshold_expression >2sigma(I)
_cod_data_source_file c8ce00820e2.cif
_cod_data_source_block exp_1687
_cod_depositor_comments 'Adding full bibliography for 7230867--7230871.cif.'
_cod_database_code 7230871
_oxdiff_exptl_absorpt_empirical_full_min 0.734
_oxdiff_exptl_absorpt_empirical_full_max 1.477
_oxdiff_exptl_absorpt_empirical_details
;
Empirical correction (ABSPACK) includes:
- Absorption correction using spherical harmonics
- Frame scaling
;

loop_
_symmetry_equiv_pos_as_xyz
'x, y, z'
'-x, -y, z+1/2'
'x+1/2, -y+1/2, z'
'-x+1/2, y+1/2, z+1/2'

loop_
_atom_site_label
_atom_site_type_symbol
_atom_site_fract_x
_atom_site_fract_y
_atom_site_fract_z
_atom_site_U_iso_or_equiv
_atom_site_adp_type
_atom_site_occupancy
_atom_site_symmetry_multiplicity
_atom_site_calc_flag
_atom_site_refinement_flags
Br1 Br 0.47542(8) 1.01145(4) 0.84896(4) 0.0213(2) Uani 1 1 d .
Br2 Br 0.01032(9) 0.99012(5) 0.97486(4) 0.0236(2) Uani 1 1 d .
C1 C 0.8324(8) 0.8096(4) 0.3748(3) 0.0154(13) Uani 1 1 d .
H1 H 0.8939 0.8276 0.3403 0.018 Uiso 1 1 calc R
C2 C 0.8121(7) 0.7197(4) 0.3844(3) 0.0145(14) Uani 1 1 d .
H2A H 0.8618 0.6799 0.3575 0.017 Uiso 1 1 calc R
C3 C 0.7189(7) 0.6917(4) 0.4333(4) 0.0142(14) Uani 1 1 d .
H3 H 0.7023 0.6326 0.4397 0.017 Uiso 1 1 calc R
C4 C 0.6479(7) 0.7537(4) 0.4741(3) 0.0128(12) Uani 1 1 d .
C5 C 0.6781(7) 0.8431(4) 0.4637(3) 0.0131(13) Uani 1 1 d .
C6 C 0.6121(8) 0.9055(4) 0.5059(3) 0.0161(14) Uani 1 1 d .
H6 H 0.6343 0.9640 0.5002 0.019 Uiso 1 1 calc R
C7 C 0.5175(7) 0.8808(4) 0.5545(3) 0.0147(14) Uani 1 1 d .
H7 H 0.4764 0.9230 0.5819 0.018 Uiso 1 1 calc R
C8 C 0.4785(7) 0.7919(4) 0.5650(3) 0.0125(13) Uani 1 1 d .
C9 C 0.5458(7) 0.7290(4) 0.5255(3) 0.0128(13) Uani 1 1 d .
H9 H 0.5243 0.6706 0.5325 0.015 Uiso 1 1 calc R
C10 C 0.3640(7) 0.7735(4) 0.6144(3) 0.0118(12) Uani 1 1 d .
C11 C 0.2144(7) 0.7107(4) 0.6856(3) 0.0143(13) Uani 1 1 d .
C12 C 0.0264(7) 0.6988(4) 0.7884(3) 0.0134(14) Uani 1 1 d .
H12A H -0.0265 0.7429 0.7632 0.016 Uiso 1 1 calc R
H12B H -0.0502 0.6643 0.8107 0.016 Uiso 1 1 calc R
C13 C 0.1250(7) 0.7422(4) 0.8381(3) 0.0128(13) Uani 1 1 d .
C14 C 0.2087(7) 0.6951(4) 0.8834(4) 0.0156(14) Uani 1 1 d .
H14 H 0.2080 0.6347 0.8822 0.019 Uiso 1 1 calc R
C15 C 0.2933(9) 0.7384(4) 0.9305(4) 0.0193(15) Uani 1 1 d .
H15 H 0.3479 0.7075 0.9618 0.023 Uiso 1 1 calc R
C16 C 0.2952(8) 0.8284(4) 0.9301(4) 0.0183(15) Uani 1 1 d .
H16 H 0.3545 0.8575 0.9608 0.022 Uiso 1 1 calc R
C17 C 0.1312(7) 0.8314(4) 0.8415(3) 0.0139(13) Uani 1 1 d .
H17 H 0.0758 0.8635 0.8111 0.017 Uiso 1 1 calc R
C18 C -0.0651(10) 1.0348(5) 0.7855(4) 0.0331(19) Uani 1 1 d .
H18A H -0.1234 1.0162 0.8227 0.050 Uiso 1 1 calc R
H18B H -0.0919 1.0001 0.7483 0.050 Uiso 1 1 calc R
H18C H -0.0869 1.0947 0.7765 0.050 Uiso 1 1 calc R
C19 C 0.8074(12) 0.9376(6) 0.1300(5) 0.046(2) Uani 1 1 d .
H19A H 0.8372 0.9722 0.0931 0.069 Uiso 1 1 calc R
H19B H 0.7226 0.9013 0.1181 0.069 Uiso 1 1 calc R
H19C H 0.8917 0.9020 0.1434 0.069 Uiso 1 1 calc R
C20 C 0.4373(14) 0.8825(8) 0.1990(6) 0.064(3) Uani 1 1 d .
H20A H 0.5197 0.9246 0.1994 0.076 Uiso 1 1 calc R
H20B H 0.3688 0.8965 0.2347 0.076 Uiso 1 1 calc R
Cl1 Cl 0.5124(5) 0.7807(2) 0.2118(2) 0.0949(13) Uani 1 1 d .
Cl2 Cl 0.3322(5) 0.8923(3) 0.12116(19) 0.0987(13) Uani 1 1 d .
Cu3 Cu 0.21351(11) 1.00411(5) 0.89292(6) 0.0129(2) Uani 1 1 d .
N1 N 0.7693(6) 0.8696(4) 0.4119(3) 0.0151(12) Uani 1 1 d .
N2 N 0.2781(6) 0.8330(3) 0.6417(3) 0.0123(11) Uani 1 1 d .
N3 N 0.1816(6) 0.7941(3) 0.6868(3) 0.0128(11) Uani 1 1 d .
N4 N 0.3256(6) 0.6936(3) 0.6411(3) 0.0115(11) Uani 1 1 d .
N5 N 0.3899(6) 0.6114(4) 0.6349(3) 0.0154(12) Uani 1 1 d .
H5A H 0.3824 0.6005 0.5894 0.023 Uiso 1 1 d R
H5B H 0.4902 0.6198 0.6483 0.023 Uiso 1 1 d R
N6 N 0.2139(6) 0.8749(3) 0.8868(3) 0.0153(11) Uani 1 1 d .
O1 O 0.0941(6) 1.0250(3) 0.7991(2) 0.0191(10) Uani 1 1 d .
H1A H 0.1574 1.0278 0.7627 0.023 Uiso 1 1 calc R
O2 O 0.7647(9) 0.9919(3) 0.1813(3) 0.0383(16) Uani 1 1 d .
H2 H 0.7420 1.0399 0.1669 0.057 Uiso 1 1 calc R
S1 S 0.13286(17) 0.62884(9) 0.73253(9) 0.0137(3) Uani 1 1 d .

loop_
_atom_site_aniso_label
_atom_site_aniso_U_11
_atom_site_aniso_U_22
_atom_site_aniso_U_33
_atom_site_aniso_U_23
_atom_site_aniso_U_13
_atom_site_aniso_U_12
Br1 0.0215(3) 0.0125(3) 0.0298(5) -0.0050(4) 0.0080(4) -0.0018(2)
Br2 0.0277(4) 0.0144(4) 0.0288(5) -0.0008(4) 0.0132(4) 0.0012(3)
C1 0.018(3) 0.014(3) 0.014(3) 0.000(3) 0.005(3) -0.005(3)
C2 0.022(3) 0.013(3) 0.009(3) -0.003(3) 0.000(3) 0.006(3)
C3 0.015(3) 0.007(3) 0.021(3) -0.003(3) -0.006(3) 0.002(2)
C4 0.015(3) 0.012(3) 0.012(3) 0.000(3) -0.001(3) 0.001(2)
C5 0.015(3) 0.011(3) 0.013(3) 0.000(3) -0.002(3) 0.004(2)
C6 0.024(3) 0.011(3) 0.012(3) -0.001(3) 0.002(3) 0.003(3)
C7 0.022(3) 0.009(3) 0.014(3) -0.002(3) -0.001(3) -0.001(2)
C8 0.018(3) 0.009(3) 0.010(3) 0.003(3) 0.000(3) -0.001(2)
C9 0.018(3) 0.008(3) 0.012(3) 0.001(3) -0.003(3) 0.000(2)
C10 0.015(3) 0.006(3) 0.015(3) 0.002(3) -0.004(3) -0.003(2)
C11 0.019(3) 0.013(3) 0.011(3) -0.002(3) 0.000(3) -0.003(3)
C12 0.014(3) 0.013(3) 0.013(3) 0.001(3) 0.000(3) -0.004(3)
C13 0.013(3) 0.014(3) 0.011(3) -0.003(3) 0.001(3) -0.002(2)
C14 0.018(3) 0.009(3) 0.020(4) 0.002(3) -0.003(3) -0.001(2)
C15 0.029(4) 0.013(3) 0.016(3) -0.001(3) -0.002(3) 0.000(3)
C16 0.021(3) 0.018(3) 0.016(3) 0.000(3) 0.000(3) 0.000(3)
C17 0.018(3) 0.011(3) 0.013(3) 0.001(3) 0.001(3) 0.003(2)
C18 0.034(4) 0.027(4) 0.039(5) -0.009(4) -0.018(4) 0.001(4)
C19 0.072(7) 0.029(4) 0.036(5) 0.001(4) 0.008(5) 0.011(5)
C20 0.066(7) 0.061(7) 0.064(8) -0.010(6) 0.002(7) -0.007(6)
Cl1 0.121(3) 0.0550(18) 0.109(3) 0.015(2) 0.020(3) 0.0064(19)
Cl2 0.132(4) 0.099(3) 0.065(2) -0.001(2) -0.020(3) -0.023(3)
Cu3 0.0174(5) 0.0084(4) 0.0128(4) -0.0014(4) -0.0007(4) -0.0002(3)
N1 0.017(3) 0.013(3) 0.015(3) 0.002(2) -0.001(2) -0.001(2)
N2 0.014(2) 0.012(3) 0.011(3) -0.001(2) -0.004(2) -0.006(2)
N3 0.016(2) 0.009(2) 0.013(3) 0.001(2) -0.002(2) 0.000(2)
N4 0.017(2) 0.008(2) 0.010(3) 0.000(2) -0.004(2) -0.001(2)
N5 0.020(3) 0.014(3) 0.012(3) -0.002(2) 0.002(2) 0.001(2)
N6 0.015(3) 0.015(2) 0.016(3) 0.000(3) 0.005(2) -0.001(2)
O1 0.023(2) 0.015(2) 0.019(2) -0.005(2) -0.005(2) 0.002(2)
O2 0.068(5) 0.026(3) 0.020(3) 0.000(2) 0.000(3) 0.010(3)
S1 0.0184(7) 0.0090(6) 0.0138(7) -0.0001(6) 0.0017(7) -0.0019(6)

loop_
_atom_type_symbol
_atom_type_description
_atom_type_scat_dispersion_real
_atom_type_scat_dispersion_imag
_atom_type_scat_source
C C 0.0181 0.0091 'International Tables Vol C Tables 4.2.6.8 and 6.1.1.4'
H H 0.0000 0.0000 'International Tables Vol C Tables 4.2.6.8 and 6.1.1.4'
N N 0.0311 0.0180 'International Tables Vol C Tables 4.2.6.8 and 6.1.1.4'
O O 0.0492 0.0322 'International Tables Vol C Tables 4.2.6.8 and 6.1.1.4'
Cu Cu -1.9646 0.5888 'International Tables Vol C Tables 4.2.6.8 and 6.1.1.4'
S S 0.3331 0.5567 'International Tables Vol C Tables 4.2.6.8 and 6.1.1.4'
Br Br -0.6763 1.2805 'International Tables Vol C Tables 4.2.6.8 and 6.1.1.4'
Cl Cl 0.3639 0.7018 'International Tables Vol C Tables 4.2.6.8 and 6.1.1.4'

loop_
_geom_angle_atom_site_label_1
_geom_angle_atom_site_label_2
_geom_angle_atom_site_label_3
_geom_angle
_geom_angle_site_symmetry_1
_geom_angle_site_symmetry_3
N1 C1 C2 123.8(6) . .
N1 C1 H1 118.1 . .
C2 C1 H1 118.1 . .
C3 C2 C1 119.2(6) . .
C3 C2 H2A 120.4 . .
C1 C2 H2A 120.4 . .
C2 C3 C4 119.0(6) . .
C2 C3 H3 120.5 . .
C4 C3 H3 120.5 . .
C3 C4 C5 119.0(6) . .
C3 C4 C9 122.1(6) . .
C5 C4 C9 119.0(6) . .
N1 C5 C6 120.2(6) . .
N1 C5 C4 120.5(6) . .
C6 C5 C4 119.3(6) . .
C7 C6 C5 120.7(6) . .
C7 C6 H6 119.6 . .
C5 C6 H6 119.6 . .
C6 C7 C8 121.8(6) . .
C6 C7 H7 119.1 . .
C8 C7 H7 119.1 . .
C9 C8 C7 118.6(6) . .
C9 C8 C10 124.1(6) . .
C7 C8 C10 117.2(6) . .
C8 C9 C4 120.4(6) . .
C8 C9 H9 119.8 . .
C4 C9 H9 119.8 . .
N2 C10 N4 108.2(6) . .
N2 C10 C8 123.9(6) . .
N4 C10 C8 127.9(6) . .
N3 C11 N4 111.0(6) . .
N3 C11 S1 127.4(5) . .
N4 C11 S1 121.7(5) . .
C13 C12 S1 113.3(4) . .
C13 C12 H12A 108.9 . .
S1 C12 H12A 108.9 . .
C13 C12 H12B 108.9 . .
S1 C12 H12B 108.9 . .
H12A C12 H12B 107.7 . .
C17 C13 C14 117.8(6) . .
C17 C13 C12 120.3(6) . .
C14 C13 C12 121.8(6) . .
C13 C14 C15 119.8(6) . .
C13 C14 H14 120.1 . .
C15 C14 H14 120.1 . .
C16 C15 C14 118.9(7) . .
C16 C15 H15 120.6 . .
C14 C15 H15 120.6 . .
N6 C16 C15 122.0(7) . .
N6 C16 H16 119.0 . .
C15 C16 H16 119.0 . .
N6 C17 C13 123.3(6) . .
N6 C17 H17 118.4 . .
C13 C17 H17 118.4 . .
O1 C18 H18A 109.5 . .
O1 C18 H18B 109.5 . .
H18A C18 H18B 109.5 . .
O1 C18 H18C 109.5 . .
H18A C18 H18C 109.5 . .
H18B C18 H18C 109.5 . .
O2 C19 H19A 109.5 . .
O2 C19 H19B 109.5 . .
H19A C19 H19B 109.5 . .
O2 C19 H19C 109.5 . .
H19A C19 H19C 109.5 . .
H19B C19 H19C 109.5 . .
Cl1 C20 Cl2 113.4(7) . .
Cl1 C20 H20A 108.9 . .
Cl2 C20 H20A 108.9 . .
Cl1 C20 H20B 108.9 . .
Cl2 C20 H20B 108.9 . .
H20A C20 H20B 107.7 . .
N1 Cu3 N6 171.1(2) 2_675 .
N1 Cu3 O1 93.6(2) 2_675 .
N6 Cu3 O1 95.2(2) . .
N1 Cu3 Br2 90.44(16) 2_675 .
N6 Cu3 Br2 87.50(16) . .
O1 Cu3 Br2 105.28(14) . .
N1 Cu3 Br1 87.47(16) 2_675 .
N6 Cu3 Br1 91.21(15) . .
O1 Cu3 Br1 96.68(15) . .
Br2 Cu3 Br1 158.03(6) . .
C1 N1 C5 118.4(6) . .
C1 N1 Cu3 122.8(5) . 2_674
C5 N1 Cu3 118.6(4) . 2_674
C10 N2 N3 109.4(5) . .
C11 N3 N2 106.0(5) . .
C11 N4 C10 105.4(5) . .
C11 N4 N5 121.7(5) . .
C10 N4 N5 132.3(5) . .
N4 N5 H5A 102.8 . .
N4 N5 H5B 103.2 . .
H5A N5 H5B 112.3 . .
C16 N6 C17 118.2(6) . .
C16 N6 Cu3 119.4(5) . .
C17 N6 Cu3 122.3(4) . .
C18 O1 Cu3 130.2(5) . .
C18 O1 H1A 114.9 . .
Cu3 O1 H1A 114.9 . .
C19 O2 H2 109.5 . .
C11 S1 C12 97.4(3) . .

loop_
_geom_bond_atom_site_label_1
_geom_bond_atom_site_label_2
_geom_bond_distance
_geom_bond_site_symmetry_2
Br1 Cu3 2.4650(12) .
Br2 Cu3 2.4533(13) .
C1 N1 1.316(9) .
C1 C2 1.409(8) .
C1 H1 0.9300 .
C2 C3 1.361(10) .
C2 H2A 0.9300 .
C3 C4 1.413(9) .
C3 H3 0.9300 .
C4 C5 1.419(9) .
C4 C9 1.431(9) .
C5 N1 1.388(8) .
C5 C6 1.415(9) .
C6 C7 1.347(10) .
C6 H6 0.9300 .
C7 C8 1.426(9) .
C7 H7 0.9300 .
C8 C9 1.391(10) .
C8 C10 1.452(9) .
C9 H9 0.9300 .
C10 N2 1.309(8) .
C10 N4 1.387(8) .
C11 N3 1.316(8) .
C11 N4 1.358(8) .
C11 S1 1.738(7) .
C12 C13 1.491(9) .
C12 S1 1.826(7) .
C12 H12A 0.9700 .
C12 H12B 0.9700 .
C13 C17 1.376(8) .
C13 C14 1.386(9) .
C14 C15 1.386(10) .
C14 H14 0.9300 .
C15 C16 1.385(9) .
C15 H15 0.9300 .
C16 N6 1.343(9) .
C16 H16 0.9300 .
C17 N6 1.354(9) .
C17 H17 0.9300 .
C18 O1 1.428(9) .
C18 H18A 0.9600 .
C18 H18B 0.9600 .
C18 H18C 0.9600 .
C19 O2 1.393(10) .
C19 H19A 0.9600 .
C19 H19B 0.9600 .
C19 H19C 0.9600 .
C20 Cl1 1.718(13) .
C20 Cl2 1.845(13) .
C20 H20A 0.9700 .
C20 H20B 0.9700 .
Cu3 N1 1.988(6) 2_675
Cu3 N6 1.993(5) .
Cu3 O1 2.209(5) .
N1 Cu3 1.988(6) 2_674
N2 N3 1.387(7) .
N4 N5 1.392(7) .
N5 H5A 0.9487 .
N5 H5B 0.9284 .
O1 H1A 0.9300 .
O2 H2 0.8200 .

loop_
_geom_hbond_atom_site_label_D
_geom_hbond_atom_site_label_H
_geom_hbond_atom_site_label_A
_geom_hbond_distance_DH
_geom_hbond_distance_HA
_geom_hbond_distance_DA
_geom_hbond_angle_DHA
_geom_hbond_site_symmetry_A
N5 H5B N2 0.93 2.63 3.507(8) 158.5 3_565
N5 H5B N3 0.93 2.28 3.124(8) 151.5 3_565
N5 H5A Br2 0.95 3.04 3.869(6) 146.4 4_544
O1 H1A O2 0.93 1.82 2.721(8) 161.2 2_675
O2 H2 N3 0.82 2.67 3.329(8) 138.2 2_674
O2 H2 N2 0.82 2.03 2.839(8) 168.6 2_674

loop_
_geom_torsion_atom_site_label_1
_geom_torsion_atom_site_label_2
_geom_torsion_atom_site_label_3
_geom_torsion_atom_site_label_4
_geom_torsion
_geom_torsion_site_symmetry_1
_geom_torsion_site_symmetry_4
N1 C1 C2 C3 1.9(11) . .
C1 C2 C3 C4 -1.5(10) . .
C2 C3 C4 C5 -1.2(10) . .
C2 C3 C4 C9 178.5(6) . .
C3 C4 C5 N1 3.6(9) . .
C9 C4 C5 N1 -176.1(6) . .
C3 C4 C5 C6 -177.6(6) . .
C9 C4 C5 C6 2.7(9) . .
N1 C5 C6 C7 176.8(6) . .
C4 C5 C6 C7 -2.1(10) . .
C5 C6 C7 C8 -0.7(11) . .
C6 C7 C8 C9 2.8(10) . .
C6 C7 C8 C10 -174.0(6) . .
C7 C8 C9 C4 -2.1(10) . .
C10 C8 C9 C4 174.5(6) . .
C3 C4 C9 C8 179.7(6) . .
C5 C4 C9 C8 -0.6(10) . .
C9 C8 C10 N2 -165.0(6) . .
C7 C8 C10 N2 11.6(10) . .
C9 C8 C10 N4 15.1(11) . .
C7 C8 C10 N4 -168.2(6) . .
S1 C12 C13 C17 120.4(6) . .
S1 C12 C13 C14 -61.9(8) . .
C17 C13 C14 C15 0.8(10) . .
C12 C13 C14 C15 -177.1(6) . .
C13 C14 C15 C16 -1.6(11) . .
C14 C15 C16 N6 2.1(11) . .
C14 C13 C17 N6 -0.3(10) . .
C12 C13 C17 N6 177.5(6) . .
C2 C1 N1 C5 0.4(10) . .
C2 C1 N1 Cu3 -175.0(5) . 2_674
C6 C5 N1 C1 178.0(6) . .
C4 C5 N1 C1 -3.2(9) . .
C6 C5 N1 Cu3 -6.4(8) . 2_674
C4 C5 N1 Cu3 172.4(5) . 2_674
N4 C10 N2 N3 0.1(7) . .
C8 C10 N2 N3 -179.8(5) . .
N4 C11 N3 N2 -1.0(7) . .
S1 C11 N3 N2 179.0(5) . .
C10 N2 N3 C11 0.5(7) . .
N3 C11 N4 C10 1.1(7) . .
S1 C11 N4 C10 -178.9(5) . .
N3 C11 N4 N5 174.0(5) . .
S1 C11 N4 N5 -6.0(8) . .
N2 C10 N4 C11 -0.7(7) . .
C8 C10 N4 C11 179.2(6) . .
N2 C10 N4 N5 -172.6(6) . .
C8 C10 N4 N5 7.3(11) . .
C15 C16 N6 C17 -1.6(10) . .
C15 C16 N6 Cu3 176.5(6) . .
C13 C17 N6 C16 0.7(9) . .
C13 C17 N6 Cu3 -177.3(5) . .
N1 Cu3 N6 C16 -7.2(18) 2_675 .
O1 Cu3 N6 C16 171.0(5) . .
Br2 Cu3 N6 C16 -83.9(5) . .
Br1 Cu3 N6 C16 74.2(5) . .
N1 Cu3 N6 C17 170.9(13) 2_675 .
O1 Cu3 N6 C17 -11.0(5) . .
Br2 Cu3 N6 C17 94.1(5) . .
Br1 Cu3 N6 C17 -107.8(5) . .
N1 Cu3 O1 C18 -87.5(5) 2_675 .
N6 Cu3 O1 C18 92.7(6) . .
Br2 Cu3 O1 C18 3.9(5) . .
Br1 Cu3 O1 C18 -175.4(5) . .
N3 C11 S1 C12 -9.8(7) . .
N4 C11 S1 C12 170.2(5) . .
C13 C12 S1 C11 -75.0(5) . .
